data_1510802
loop_
_publ_author_name
'Rogl, P.'
'Rudy, E.'

_publ_section_title
;
 New complex borides with Re B2- and Mo2 Ir B2-type structure
;
_journal_name_full 'Journal of Solid State Chemistry'
_journal_page_first 175
_journal_page_last 181
_journal_paper_doi 10.1016/0022-4596(78)90007-5
_journal_volume 24
_journal_year 1978
_chemical_formula_sum 'B2 Os0.6 V0.4'
_chemical_name_systematic 'V0.4 Os0.6 B2'
_space_group_IT_number 194
_symmetry_space_group_name_Hall '-P 6c 2c'
_symmetry_space_group_name_H-M 'P 63/m m c'
_cell_angle_alpha 90
_cell_angle_beta 90
_cell_angle_gamma 120
_cell_formula_units_Z 2
_cell_length_a 2.9
_cell_length_b 2.9
_cell_length_c 7.333
_cell_volume 53.408
_citation_journal_id_ASTM JSSCBI
_cod_data_source_file boron_306.cif
_cod_data_source_block B2Os0.6V0.4
_cod_original_cell_volume 53.40825
_cod_database_code 1510802

loop_
_symmetry_equiv_pos_as_xyz
x,y,z
x-y,x,z+1/2
-y,x-y,z
-x,-y,z+1/2
-x+y,-x,z
y,-x+y,z+1/2
-y,-x,-z+1/2
x-y,-y,-z
x,x-y,-z+1/2
y,x,-z
-x+y,y,-z+1/2
-x,-x+y,-z
-x,-y,-z
-x+y,-x,-z-1/2
y,-x+y,-z
x,y,-z-1/2
x-y,x,-z
-y,x-y,-z-1/2
y,x,z-1/2
-x+y,y,z
-x,-x+y,z-1/2
-y,-x,z
x-y,-y,z-1/2
x,x-y,z

loop_
_atom_site_label
_atom_site_type_symbol
_atom_site_fract_x
_atom_site_fract_y
_atom_site_fract_z
_atom_site_occupancy
_atom_site_U_iso_or_equiv
Os1 Os 0.3333 0.6667 0.25 0.6 0.0
B1 B 0.3333 0.6667 0.55 1 0.0
V1 V 0.3333 0.6667 0.25 0.4 0.0
